data_7040990
loop_
_publ_author_name
'Tong, Peng'
'Xie, Wenjie'
'Yang, Dawei'
'Wang, Baomin'
'Ji, Xiaoxiao'
'Li, Jianzhe'
'Qu, Jingping'

_publ_section_title
;
 Structural characterization and proton reduction electrocatalysis of
 thiolate-bridged bimetallic (CoCo and CoFe) complexes.
;
_journal_issue 46
_journal_name_full 'Dalton transactions (Cambridge, England : 2003)'
_journal_page_first 18559
_journal_page_last 18565
_journal_paper_doi 10.1039/c6dt03275c
_journal_volume 45
_journal_year 2016
_chemical_formula_sum 'C25 H32 Co Fe S2'
_chemical_formula_weight 511.41
_chemical_name_systematic
; 
 ? 
;
_space_group_IT_number 2
_symmetry_cell_setting triclinic
_symmetry_space_group_name_Hall '-P 1'
_symmetry_space_group_name_H-M 'P -1'
_atom_sites_solution_hydrogens geom
_atom_sites_solution_primary direct
_atom_sites_solution_secondary difmap
_audit_block_doi 10.5517/cc14cmy2
_audit_creation_method SHELXL-97
_audit_update_record
;
2015-03-13 deposited with the CCDC.
2016-10-18 downloaded from the CCDC.
;
_cell_angle_alpha 79.404(2)
_cell_angle_beta 66.981(2)
_cell_angle_gamma 67.518(2)
_cell_formula_units_Z 2
_cell_length_a 10.5974(10)
_cell_length_b 11.0324(11)
_cell_length_c 12.0904(12)
_cell_measurement_temperature 100(2)
_cell_volume 1201.1(2)
_computing_cell_refinement 'Bruker SMART'
_computing_data_collection 'Bruker SMART'
_computing_data_reduction 'Bruker SAINT'
_computing_molecular_graphics 'Bruker SHELXTL'
_computing_publication_material 'Bruker SHELXTL'
_computing_structure_refinement 'Bruker SHELXTL'
_computing_structure_solution 'Bruker SHELXTL'
_diffrn_ambient_temperature 100(2)
_diffrn_measured_fraction_theta_full 0.996
_diffrn_measured_fraction_theta_max 0.996
_diffrn_measurement_device_type 'CCD area detector'
_diffrn_measurement_method 'phi and omega scans'
_diffrn_radiation_monochromator graphite
_diffrn_radiation_source 'fine-focus sealed tube'
_diffrn_radiation_type MoK\a
_diffrn_radiation_wavelength 0.71073
_diffrn_reflns_av_R_equivalents 0.0294
_diffrn_reflns_av_sigmaI/netI 0.0439
_diffrn_reflns_limit_h_max 12
_diffrn_reflns_limit_h_min -12
_diffrn_reflns_limit_k_max 13
_diffrn_reflns_limit_k_min -13
_diffrn_reflns_limit_l_max 14
_diffrn_reflns_limit_l_min -14
_diffrn_reflns_number 8015
_diffrn_reflns_theta_full 25.00
_diffrn_reflns_theta_max 25.00
_diffrn_reflns_theta_min 2.00
_exptl_absorpt_coefficient_mu 1.477
_exptl_absorpt_correction_T_max 0.7182
_exptl_absorpt_correction_T_min 0.6414
_exptl_absorpt_correction_type empirical
_exptl_absorpt_process_details SADABS
_exptl_crystal_density_diffrn 1.414
_exptl_crystal_density_method 'not measured'
_exptl_crystal_F_000 534
_exptl_crystal_size_max 0.33
_exptl_crystal_size_mid 0.31
_exptl_crystal_size_min 0.24
_refine_diff_density_max 1.010
_refine_diff_density_min -0.758
_refine_diff_density_rms 0.095
_refine_ls_extinction_method none
_refine_ls_goodness_of_fit_ref 1.000
_refine_ls_hydrogen_treatment 'riding mode'
_refine_ls_matrix_type full
_refine_ls_number_parameters 262
_refine_ls_number_reflns 4226
_refine_ls_number_restraints 0
_refine_ls_restrained_S_all 1.000
_refine_ls_R_factor_all 0.0453
_refine_ls_R_factor_gt 0.0405
_refine_ls_shift/su_max 0.000
_refine_ls_shift/su_mean 0.000
_refine_ls_structure_factor_coef Fsqd
_refine_ls_weighting_details 'calc w=1/[\s^2^(Fo^2^)+(0.0527P)^2^+1.5137P] where P=(Fo^2^+2Fc^2^)/3'
_refine_ls_weighting_scheme calc
_refine_ls_wR_factor_gt 0.0998
_refine_ls_wR_factor_ref 0.1026
_reflns_number_gt 3721
_reflns_number_total 4226
_reflns_threshold_expression >2sigma(I)
_cod_data_source_file c6dt03275c2.cif
_cod_data_source_block 1
_cod_depositor_comments
;
The following automatic conversions were performed:

'_symmetry_cell_setting' value 'Triclinic' changed to 'triclinic'
according to
/usr/data/users/saulius/crontab/automatic-downloads/rss-feeds/RSC/lib/dictionaries/cif_core.dic
dictionary named 'cif_core.dic' version 2.4.2 from 2011-04-26.

Automatic conversion script
Id: cif_fix_values 4268 2015-11-12 08:31:59Z antanas 

 Adding full bibliography for 7040990--7040994.cif.
;
_cod_original_sg_symbol_H-M 'P-1   '
_cod_database_code 7040990

loop_
_symmetry_equiv_pos_as_xyz
'x, y, z'
'-x, -y, -z'

loop_
_atom_site_label
_atom_site_type_symbol
_atom_site_fract_x
_atom_site_fract_y
_atom_site_fract_z
_atom_site_U_iso_or_equiv
_atom_site_adp_type
_atom_site_occupancy
_atom_site_symmetry_multiplicity
_atom_site_calc_flag
_atom_site_refinement_flags
Co1 Co 0.19307(4) 0.29287(4) 0.30785(3) 0.02074(13) Uani 1 1 d .
Fe1 Fe 0.06007(4) 0.19215(4) 0.20559(3) 0.02237(13) Uani 1 1 d .
S1 S 0.07262(8) 0.16152(7) 0.39608(6) 0.02331(17) Uani 1 1 d .
S2 S 0.03340(8) 0.40670(7) 0.22579(6) 0.02491(18) Uani 1 1 d .
C13 C 0.2714(3) 0.4123(3) 0.3622(3) 0.0253(6) Uani 1 1 d .
C21 C -0.0985(3) 0.2388(3) 0.3781(3) 0.0241(6) Uani 1 1 d .
C11 C 0.4192(3) 0.2540(3) 0.2187(3) 0.0297(7) Uani 1 1 d .
C12 C 0.3420(3) 0.3899(3) 0.2352(3) 0.0268(6) Uani 1 1 d .
C26 C -0.1165(3) 0.3519(3) 0.2998(3) 0.0252(6) Uani 1 1 d .
C15 C 0.3889(3) 0.1893(3) 0.3339(3) 0.0304(7) Uani 1 1 d .
C22 C -0.2181(3) 0.1946(3) 0.4419(3) 0.0315(7) Uani 1 1 d .
H22A H -0.2066 0.1194 0.4920 0.038 Uiso 1 1 calc R
C14 C 0.2986(3) 0.2896(3) 0.4233(3) 0.0275(7) Uani 1 1 d .
C19 C 0.2445(4) 0.2646(4) 0.5573(3) 0.0447(9) Uani 1 1 d .
H19A H 0.3126 0.2683 0.5894 0.067 Uiso 1 1 calc R
H19B H 0.2352 0.1793 0.5752 0.067 Uiso 1 1 calc R
H19C H 0.1511 0.3301 0.5929 0.067 Uiso 1 1 calc R
C25 C -0.2546(3) 0.4181(3) 0.2877(3) 0.0355(7) Uani 1 1 d .
H25A H -0.2680 0.4914 0.2356 0.043 Uiso 1 1 calc R
C18 C 0.1853(4) 0.5435(3) 0.4163(3) 0.0410(8) Uani 1 1 d .
H18A H 0.2484 0.5760 0.4324 0.061 Uiso 1 1 calc R
H18B H 0.1088 0.5355 0.4901 0.061 Uiso 1 1 calc R
H18C H 0.1435 0.6035 0.3613 0.061 Uiso 1 1 calc R
C17 C 0.3412(4) 0.4968(4) 0.1388(3) 0.0441(9) Uani 1 1 d .
H17A H 0.4224 0.5249 0.1220 0.066 Uiso 1 1 calc R
H17B H 0.2518 0.5697 0.1654 0.066 Uiso 1 1 calc R
H17C H 0.3488 0.4644 0.0671 0.066 Uiso 1 1 calc R
C20 C 0.4463(4) 0.0453(4) 0.3604(4) 0.0537(10) Uani 1 1 d .
H20A H 0.5395 0.0225 0.3682 0.081 Uiso 1 1 calc R
H20B H 0.4571 -0.0016 0.2959 0.081 Uiso 1 1 calc R
H20C H 0.3794 0.0223 0.4341 0.081 Uiso 1 1 calc R
C23 C -0.3497(4) 0.2624(4) 0.4296(3) 0.0411(8) Uani 1 1 d .
H23A H -0.4285 0.2342 0.4728 0.049 Uiso 1 1 calc R
C24 C -0.3678(4) 0.3743(4) 0.3525(4) 0.0451(9) Uani 1 1 d .
H24A H -0.4587 0.4195 0.3455 0.054 Uiso 1 1 calc R
C16 C 0.5185(4) 0.1904(4) 0.1013(3) 0.0499(10) Uani 1 1 d .
H16A H 0.6161 0.1865 0.0853 0.075 Uiso 1 1 calc R
H16B H 0.4857 0.2408 0.0379 0.075 Uiso 1 1 calc R
H16C H 0.5173 0.1031 0.1055 0.075 Uiso 1 1 calc R
C3 C 0.0037(4) 0.0653(3) 0.1436(3) 0.0349(7) Uani 1 1 d .
C4 C 0.1414(4) 0.0016(3) 0.1578(3) 0.0370(8) Uani 1 1 d .
C2 C 0.0140(4) 0.1745(3) 0.0601(3) 0.0365(8) Uani 1 1 d .
C1 C 0.1575(4) 0.1765(3) 0.0226(3) 0.0366(8) Uani 1 1 d .
C5 C 0.2363(4) 0.0712(3) 0.0835(3) 0.0355(8) Uani 1 1 d .
H5A H 0.3385 0.0490 0.0747 0.043 Uiso 1 1 calc R
C8 C -0.1280(5) 0.0257(4) 0.2010(4) 0.0558(11) Uani 1 1 d .
H8A H -0.1247 -0.0349 0.1513 0.084 Uiso 1 1 calc R
H8B H -0.2142 0.1020 0.2101 0.084 Uiso 1 1 calc R
H8C H -0.1302 -0.0155 0.2786 0.084 Uiso 1 1 calc R
C9 C 0.1818(5) -0.1185(3) 0.2354(4) 0.0562(11) Uani 1 1 d .
H9A H 0.2174 -0.1954 0.1905 0.084 Uiso 1 1 calc R
H9B H 0.0974 -0.1199 0.3047 0.084 Uiso 1 1 calc R
H9C H 0.2565 -0.1172 0.2608 0.084 Uiso 1 1 calc R
C7 C -0.1044(5) 0.2671(4) 0.0164(4) 0.0565(11) Uani 1 1 d .
H7A H -0.0988 0.2336 -0.0539 0.085 Uiso 1 1 calc R
H7B H -0.0926 0.3514 -0.0033 0.085 Uiso 1 1 calc R
H7C H -0.1977 0.2757 0.0782 0.085 Uiso 1 1 calc R
C6 C 0.2175(5) 0.2724(4) -0.0676(3) 0.0565(11) Uani 1 1 d .
H6A H 0.2565 0.2400 -0.1469 0.085 Uiso 1 1 calc R
H6B H 0.2935 0.2827 -0.0499 0.085 Uiso 1 1 calc R
H6C H 0.1409 0.3557 -0.0636 0.085 Uiso 1 1 calc R

loop_
_atom_site_aniso_label
_atom_site_aniso_U_11
_atom_site_aniso_U_22
_atom_site_aniso_U_33
_atom_site_aniso_U_23
_atom_site_aniso_U_13
_atom_site_aniso_U_12
Co1 0.0213(2) 0.0225(2) 0.0202(2) 0.00077(15) -0.00862(16) -0.00881(16)
Fe1 0.0298(2) 0.0228(2) 0.0182(2) 0.00203(16) -0.01134(17) -0.01107(18)
S1 0.0285(4) 0.0252(4) 0.0201(3) 0.0041(3) -0.0117(3) -0.0123(3)
S2 0.0274(4) 0.0229(4) 0.0276(4) 0.0054(3) -0.0132(3) -0.0111(3)
C13 0.0225(14) 0.0314(16) 0.0266(15) -0.0051(12) -0.0075(12) -0.0135(12)
C21 0.0243(14) 0.0283(15) 0.0219(14) -0.0029(12) -0.0085(12) -0.0099(12)
C11 0.0185(14) 0.0397(18) 0.0296(16) -0.0098(13) -0.0043(12) -0.0091(13)
C12 0.0239(15) 0.0357(17) 0.0240(15) -0.0005(13) -0.0068(12) -0.0157(13)
C26 0.0257(15) 0.0258(15) 0.0262(15) 0.0009(12) -0.0108(12) -0.0102(12)
C15 0.0255(15) 0.0282(16) 0.0406(18) 0.0000(13) -0.0174(14) -0.0072(13)
C22 0.0358(17) 0.0389(18) 0.0267(16) 0.0014(13) -0.0096(13) -0.0226(15)
C14 0.0254(15) 0.0379(17) 0.0269(15) 0.0022(13) -0.0129(12) -0.0168(13)
C19 0.046(2) 0.068(3) 0.0284(18) 0.0136(16) -0.0202(15) -0.0278(19)
C25 0.0319(17) 0.0333(18) 0.0441(19) 0.0051(14) -0.0212(15) -0.0091(14)
C18 0.0388(19) 0.040(2) 0.046(2) -0.0129(16) -0.0070(16) -0.0183(16)
C17 0.048(2) 0.053(2) 0.0369(19) 0.0143(16) -0.0143(16) -0.0309(18)
C20 0.047(2) 0.034(2) 0.084(3) 0.0034(19) -0.039(2) -0.0053(17)
C23 0.0295(17) 0.051(2) 0.047(2) -0.0012(17) -0.0083(15) -0.0235(16)
C24 0.0262(17) 0.054(2) 0.059(2) -0.0029(19) -0.0204(16) -0.0123(16)
C16 0.0307(18) 0.073(3) 0.044(2) -0.027(2) -0.0029(16) -0.0152(18)
C3 0.050(2) 0.0356(18) 0.0305(17) -0.0038(14) -0.0172(15) -0.0225(16)
C4 0.059(2) 0.0274(17) 0.0260(16) -0.0060(13) -0.0178(15) -0.0107(16)
C2 0.054(2) 0.0372(18) 0.0285(17) -0.0021(14) -0.0235(16) -0.0175(16)
C1 0.051(2) 0.0413(19) 0.0195(15) -0.0039(13) -0.0103(14) -0.0195(16)
C5 0.0398(18) 0.0386(19) 0.0254(16) -0.0106(14) -0.0078(14) -0.0101(15)
C8 0.071(3) 0.061(3) 0.054(2) -0.009(2) -0.021(2) -0.041(2)
C9 0.099(3) 0.0241(18) 0.048(2) 0.0002(16) -0.039(2) -0.011(2)
C7 0.075(3) 0.063(3) 0.049(2) 0.004(2) -0.046(2) -0.020(2)
C6 0.081(3) 0.066(3) 0.0261(19) 0.0094(17) -0.0106(19) -0.042(2)

loop_
_atom_type_symbol
_atom_type_description
_atom_type_scat_dispersion_real
_atom_type_scat_dispersion_imag
_atom_type_scat_source
C C 0.0033 0.0016 'International Tables Vol C Tables 4.2.6.8 and 6.1.1.4'
H H 0.0000 0.0000 'International Tables Vol C Tables 4.2.6.8 and 6.1.1.4'
S S 0.1246 0.1234 'International Tables Vol C Tables 4.2.6.8 and 6.1.1.4'
Fe Fe 0.3463 0.8444 'International Tables Vol C Tables 4.2.6.8 and 6.1.1.4'
Co Co 0.3494 0.9721 'International Tables Vol C Tables 4.2.6.8 and 6.1.1.4'

loop_
_geom_angle_atom_site_label_1
_geom_angle_atom_site_label_2
_geom_angle_atom_site_label_3
_geom_angle
C15 Co1 C12 67.07(13)
C15 Co1 C14 41.09(12)
C12 Co1 C14 66.92(12)
C15 Co1 C13 67.30(12)
C12 Co1 C13 40.42(11)
C14 Co1 C13 38.97(12)
C15 Co1 C11 39.68(13)
C12 Co1 C11 39.58(12)
C14 Co1 C11 67.24(12)
C13 Co1 C11 66.97(11)
C15 Co1 S1 100.99(9)
C12 Co1 S1 168.05(9)
C14 Co1 S1 104.08(9)
C13 Co1 S1 136.02(9)
C11 Co1 S1 130.67(9)
C15 Co1 S2 162.50(10)
C12 Co1 S2 100.59(9)
C14 Co1 S2 147.18(9)
C13 Co1 S2 111.99(9)
C11 Co1 S2 123.05(9)
S1 Co1 S2 91.15(3)
C15 Co1 Fe1 124.71(9)
C12 Co1 Fe1 132.71(8)
C14 Co1 Fe1 155.15(9)
C13 Co1 Fe1 165.69(9)
C11 Co1 Fe1 116.16(8)
S1 Co1 Fe1 53.87(2)
S2 Co1 Fe1 54.06(2)
C5 Fe1 C4 41.10(14)
C5 Fe1 C1 40.70(14)
C4 Fe1 C1 68.44(14)
C5 Fe1 C2 68.42(14)
C4 Fe1 C2 68.32(13)
C1 Fe1 C2 40.29(14)
C5 Fe1 C3 68.64(14)
C4 Fe1 C3 40.52(14)
C1 Fe1 C3 68.13(13)
C2 Fe1 C3 40.64(13)
C5 Fe1 C21 154.05(13)
C4 Fe1 C21 117.63(13)
C1 Fe1 C21 161.89(13)
C2 Fe1 C21 123.66(13)
C3 Fe1 C21 104.67(12)
C5 Fe1 C26 166.47(13)
C4 Fe1 C26 149.49(13)
C1 Fe1 C26 127.09(13)
C2 Fe1 C26 105.53(13)
C3 Fe1 C26 115.26(13)
C21 Fe1 C26 39.37(11)
C5 Fe1 S1 113.60(10)
C4 Fe1 S1 100.15(9)
C1 Fe1 S1 151.26(11)
C2 Fe1 S1 160.81(10)
C3 Fe1 S1 120.87(10)
C21 Fe1 S1 46.82(8)
C26 Fe1 S1 76.27(8)
C5 Fe1 S2 123.13(10)
C4 Fe1 S2 163.89(11)
C1 Fe1 S2 101.07(10)
C2 Fe1 S2 112.14(10)
C3 Fe1 S2 148.45(10)
C21 Fe1 S2 76.20(8)
C26 Fe1 S2 46.62(8)
S1 Fe1 S2 83.29(3)
C5 Fe1 Co1 101.35(10)
C4 Fe1 Co1 122.91(10)
C1 Fe1 Co1 114.05(10)
C2 Fe1 Co1 150.33(10)
C3 Fe1 Co1 162.72(10)
C21 Fe1 Co1 77.97(8)
C26 Fe1 Co1 77.86(8)
S1 Fe1 Co1 48.80(2)
S2 Fe1 Co1 48.80(2)
C21 S1 Co1 105.43(10)
C21 S1 Fe1 60.36(9)
Co1 S1 Fe1 77.33(3)
C26 S2 Co1 105.40(10)
C26 S2 Fe1 60.39(10)
Co1 S2 Fe1 77.15(3)
C14 C13 C12 107.5(3)
C14 C13 C18 127.2(3)
C12 C13 C18 125.3(3)
C14 C13 Co1 69.89(17)
C12 C13 Co1 68.28(16)
C18 C13 Co1 127.0(2)
C22 C21 C26 119.6(3)
C22 C21 S1 122.4(2)
C26 C21 S1 118.0(2)
C22 C21 Fe1 129.5(2)
C26 C21 Fe1 70.52(16)
S1 C21 Fe1 72.83(10)
C12 C11 C15 107.4(3)
C12 C11 C16 126.3(3)
C15 C11 C16 126.2(3)
C12 C11 Co1 68.53(16)
C15 C11 Co1 68.54(17)
C16 C11 Co1 129.5(2)
C11 C12 C13 109.1(3)
C11 C12 C17 126.6(3)
C13 C12 C17 124.2(3)
C11 C12 Co1 71.89(17)
C13 C12 Co1 71.31(16)
C17 C12 Co1 126.6(2)
C25 C26 C21 118.8(3)
C25 C26 S2 123.0(2)
C21 C26 S2 118.1(2)
C25 C26 Fe1 129.7(2)
C21 C26 Fe1 70.12(16)
S2 C26 Fe1 73.00(11)
C11 C15 C14 107.9(3)
C11 C15 C20 126.4(3)
C14 C15 C20 125.6(3)
C11 C15 Co1 71.79(17)
C14 C15 Co1 70.30(16)
C20 C15 Co1 126.4(2)
C23 C22 C21 119.8(3)
C23 C22 H22A 120.1
C21 C22 H22A 120.1
C13 C14 C15 108.0(3)
C13 C14 C19 126.3(3)
C15 C14 C19 125.7(3)
C13 C14 Co1 71.14(17)
C15 C14 Co1 68.61(16)
C19 C14 Co1 125.7(2)
C14 C19 H19A 109.5
C14 C19 H19B 109.5
H19A C19 H19B 109.5
C14 C19 H19C 109.5
H19A C19 H19C 109.5
H19B C19 H19C 109.5
C24 C25 C26 119.9(3)
C24 C25 H25A 120.1
C26 C25 H25A 120.1
C13 C18 H18A 109.5
C13 C18 H18B 109.5
H18A C18 H18B 109.5
C13 C18 H18C 109.5
H18A C18 H18C 109.5
H18B C18 H18C 109.5
C12 C17 H17A 109.5
C12 C17 H17B 109.5
H17A C17 H17B 109.5
C12 C17 H17C 109.5
H17A C17 H17C 109.5
H17B C17 H17C 109.5
C15 C20 H20A 109.5
C15 C20 H20B 109.5
H20A C20 H20B 109.5
C15 C20 H20C 109.5
H20A C20 H20C 109.5
H20B C20 H20C 109.5
C22 C23 C24 120.7(3)
C22 C23 H23A 119.7
C24 C23 H23A 119.7
C25 C24 C23 121.2(3)
C25 C24 H24A 119.4
C23 C24 H24A 119.4
C11 C16 H16A 109.5
C11 C16 H16B 109.5
H16A C16 H16B 109.5
C11 C16 H16C 109.5
H16A C16 H16C 109.5
H16B C16 H16C 109.5
C4 C3 C2 107.7(3)
C4 C3 C8 127.3(3)
C2 C3 C8 125.1(3)
C4 C3 Fe1 68.96(18)
C2 C3 Fe1 69.56(18)
C8 C3 Fe1 128.2(2)
C3 C4 C5 108.0(3)
C3 C4 C9 126.4(4)
C5 C4 C9 125.6(4)
C3 C4 Fe1 70.53(18)
C5 C4 Fe1 68.91(18)
C9 C4 Fe1 126.7(2)
C1 C2 C3 108.1(3)
C1 C2 C7 125.9(3)
C3 C2 C7 126.0(3)
C1 C2 Fe1 69.56(18)
C3 C2 Fe1 69.80(18)
C7 C2 Fe1 128.0(3)
C2 C1 C5 108.3(3)
C2 C1 C6 126.1(3)
C5 C1 C6 125.6(4)
C2 C1 Fe1 70.15(18)
C5 C1 Fe1 68.73(18)
C6 C1 Fe1 127.5(3)
C1 C5 C4 107.9(3)
C1 C5 Fe1 70.56(19)
C4 C5 Fe1 69.99(18)
C1 C5 H5A 126.0
C4 C5 H5A 126.0
Fe1 C5 H5A 126.0
C3 C8 H8A 109.5
C3 C8 H8B 109.5
H8A C8 H8B 109.5
C3 C8 H8C 109.5
H8A C8 H8C 109.5
H8B C8 H8C 109.5
C4 C9 H9A 109.5
C4 C9 H9B 109.5
H9A C9 H9B 109.5
C4 C9 H9C 109.5
H9A C9 H9C 109.5
H9B C9 H9C 109.5
C2 C7 H7A 109.5
C2 C7 H7B 109.5
H7A C7 H7B 109.5
C2 C7 H7C 109.5
H7A C7 H7C 109.5
H7B C7 H7C 109.5
C1 C6 H6A 109.5
C1 C6 H6B 109.5
H6A C6 H6B 109.5
C1 C6 H6C 109.5
H6A C6 H6C 109.5
H6B C6 H6C 109.5

loop_
_geom_bond_atom_site_label_1
_geom_bond_atom_site_label_2
_geom_bond_distance
Co1 C15 2.067(3)
Co1 C12 2.066(3)
Co1 C14 2.091(3)
Co1 C13 2.107(3)
Co1 C11 2.110(3)
Co1 S1 2.1560(8)
Co1 S2 2.1574(8)
Co1 Fe1 2.7956(6)
Fe1 C5 2.027(3)
Fe1 C4 2.042(3)
Fe1 C1 2.052(3)
Fe1 C2 2.059(3)
Fe1 C3 2.063(3)
Fe1 C21 2.105(3)
Fe1 C26 2.110(3)
Fe1 S1 2.3141(8)
Fe1 S2 2.3214(8)
S1 C21 1.766(3)
S2 C26 1.764(3)
C13 C14 1.400(4)
C13 C12 1.442(4)
C13 C18 1.493(4)
C21 C22 1.418(4)
C21 C26 1.420(4)
C11 C12 1.414(4)
C11 C15 1.418(5)
C11 C16 1.499(4)
C12 C17 1.499(4)
C26 C25 1.417(4)
C15 C14 1.459(4)
C15 C20 1.491(5)
C22 C23 1.360(5)
C22 H22A 0.9300
C14 C19 1.503(4)
C19 H19A 0.9600
C19 H19B 0.9600
C19 H19C 0.9600
C25 C24 1.362(5)
C25 H25A 0.9300
C18 H18A 0.9600
C18 H18B 0.9600
C18 H18C 0.9600
C17 H17A 0.9600
C17 H17B 0.9600
C17 H17C 0.9600
C20 H20A 0.9600
C20 H20B 0.9600
C20 H20C 0.9600
C23 C24 1.403(5)
C23 H23A 0.9300
C24 H24A 0.9300
C16 H16A 0.9600
C16 H16B 0.9600
C16 H16C 0.9600
C3 C4 1.421(5)
C3 C2 1.431(5)
C3 C8 1.489(5)
C4 C5 1.428(5)
C4 C9 1.498(5)
C2 C1 1.416(5)
C2 C7 1.496(5)
C1 C5 1.419(5)
C1 C6 1.503(5)
C5 H5A 0.9800
C8 H8A 0.9600
C8 H8B 0.9600
C8 H8C 0.9600
C9 H9A 0.9600
C9 H9B 0.9600
C9 H9C 0.9600
C7 H7A 0.9600
C7 H7B 0.9600
C7 H7C 0.9600
C6 H6A 0.9600
C6 H6B 0.9600
C6 H6C 0.9600
